data_4089542
loop_
_publ_author_name
'Albertin, Gabriele'
'Antoniutti, Stefano'
'Baldan, Daniela'
'Castro, Jes\'us'
'Comparin, Giulia'

_publ_section_title
;
 Cycloaddition of Coordinated Diazoalkanes to Ethene To Yield 3H-Pyrazole
 Derivatives
;
_journal_issue 11
_journal_name_full Organometallics
_journal_page_first 3157
_journal_paper_doi 10.1021/om4004016
_journal_volume 32
_journal_year 2013
_chemical_formula_sum 'C53 H55 B O3 P2 Ru'
_chemical_formula_weight 913.79
_space_group_IT_number 2
_space_group_name_Hall '-P 1'
_space_group_name_H-M_alt 'P -1'
_symmetry_cell_setting triclinic
_symmetry_space_group_name_H-M 'P -1'
_atom_sites_solution_hydrogens geom
_atom_sites_solution_primary direct
_atom_sites_solution_secondary difmap
_audit_creation_method SHELXL-97
_cell_angle_alpha 76.856(3)
_cell_angle_beta 85.456(3)
_cell_angle_gamma 74.283(3)
_cell_formula_units_Z 2
_cell_length_a 12.2275(19)
_cell_length_b 13.605(2)
_cell_length_c 14.800(2)
_cell_measurement_reflns_used 5020
_cell_measurement_temperature 293(2)
_cell_measurement_theta_max 22.21
_cell_measurement_theta_min 2.21
_cell_volume 2307.5(6)
_computing_cell_refinement 'Bruker SAINT'
_computing_data_collection 'Bruker SMART'
_computing_data_reduction 'Bruker SAINT'
_computing_molecular_graphics 'ORTEP3 for Windows (Farrugia, 1997)'
_computing_publication_material 'Oscail (McArdle, 1995)'
_computing_structure_refinement 'SHELXL-97 (Sheldrick, 1997)'
_computing_structure_solution 'SHELXS-97 (Sheldrick, 1990)'
_diffrn_ambient_temperature 293(2)
_diffrn_measured_fraction_theta_full 0.973
_diffrn_measured_fraction_theta_max 0.973
_diffrn_measurement_device_type 'Bruker SMART 1000 CCD'
_diffrn_measurement_method '\f and \w scans'
_diffrn_radiation_monochromator graphite
_diffrn_radiation_source 'sealed tube'
_diffrn_radiation_type MoK\a
_diffrn_radiation_wavelength 0.71073
_diffrn_reflns_av_R_equivalents 0.0307
_diffrn_reflns_av_sigmaI/netI 0.0578
_diffrn_reflns_limit_h_max 15
_diffrn_reflns_limit_h_min -16
_diffrn_reflns_limit_k_max 17
_diffrn_reflns_limit_k_min -17
_diffrn_reflns_limit_l_max 19
_diffrn_reflns_limit_l_min -19
_diffrn_reflns_number 21906
_diffrn_reflns_theta_full 28.02
_diffrn_reflns_theta_max 28.02
_diffrn_reflns_theta_min 1.41
_exptl_absorpt_coefficient_mu 0.451
_exptl_absorpt_correction_T_max 0.7456
_exptl_absorpt_correction_T_min 0.6906
_exptl_absorpt_correction_type multi-scan
_exptl_crystal_colour yellow
_exptl_crystal_density_diffrn 1.315
_exptl_crystal_density_method 'not measured'
_exptl_crystal_description prism
_exptl_crystal_F_000 952
_exptl_crystal_size_max 0.46
_exptl_crystal_size_mid 0.44
_exptl_crystal_size_min 0.14
_refine_diff_density_max 3.310
_refine_diff_density_min -0.935
_refine_diff_density_rms 0.083
_refine_ls_extinction_method none
_refine_ls_goodness_of_fit_ref 1.030
_refine_ls_hydrogen_treatment mixed
_refine_ls_matrix_type full
_refine_ls_number_parameters 545
_refine_ls_number_reflns 10866
_refine_ls_number_restraints 0
_refine_ls_restrained_S_all 1.030
_refine_ls_R_factor_all 0.1189
_refine_ls_R_factor_gt 0.0660
_refine_ls_shift/su_max 0.000
_refine_ls_shift/su_mean 0.000
_refine_ls_structure_factor_coef Fsqd
_refine_ls_weighting_details 'calc w=1/[\s^2^(Fo^2^)+(0.0716P)^2^+4.0696P] where P=(Fo^2^+2Fc^2^)/3'
_refine_ls_weighting_scheme calc
_refine_ls_wR_factor_gt 0.1555
_refine_ls_wR_factor_ref 0.1886
_reflns_number_gt 6511
_reflns_number_total 10866
_reflns_threshold_expression >2sigma(I)
_cod_data_source_file om4004016_si_002.cif
_cod_data_source_block 7
_cod_depositor_comments
;
The following automatic conversions were performed:

data item '_symmetry_cell_setting' value 'Triclinic' was changed to
'triclinic' in accordance with the
/home/saulius/struct/COD-crude-data/automatic-downloads/DataCite-retrospective/ACS/depositions/lib/dictionaries/cif_core.dic
dictionary named 'cif_core.dic' version 2.4.2 last updated on
2011-04-26.

Automatic conversion script
Id: cif_fix_values 6909 2019-04-08 15:41:33Z antanas 
;
_cod_original_cell_volume 2307.6(6)
_cod_original_sg_symbol_H-M 'P-1   '
_cod_database_code 4089542

loop_
_symmetry_equiv_pos_as_xyz
'x, y, z'
'-x, -y, -z'

loop_
_atom_site_label
_atom_site_type_symbol
_atom_site_fract_x
_atom_site_fract_y
_atom_site_fract_z
_atom_site_U_iso_or_equiv
_atom_site_adp_type
_atom_site_occupancy
_atom_site_symmetry_multiplicity
_atom_site_calc_flag
_atom_site_refinement_flags
CT1 H 0.0314 0.6172 0.4139 0.000 Uiso 0.00 1 d P
CT2 H -0.0785 0.8847 0.4195 0.000 Uiso 0.00 1 d P
Ru Ru 0.04116(4) 0.75745(3) 0.37580(3) 0.05427(15) Uani 1 1 d .
C11 C -0.1187(4) 0.8812(4) 0.3908(4) 0.0621(13) Uani 1 1 d .
H11A H -0.1793 0.8542 0.4160 0.075 Uiso 1 1 calc R
H11B H -0.1112 0.9026 0.3268 0.075 Uiso 1 1 calc R
C12 C -0.0385(5) 0.8897(4) 0.4492(4) 0.0650(14) Uani 1 1 d .
H12 H 0.0219 0.9167 0.4235 0.078 Uiso 1 1 calc R
C13 C -0.0484(7) 0.8566(6) 0.5503(5) 0.101(2) Uani 1 1 d .
H13A H -0.0887 0.9155 0.5758 0.152 Uiso 1 1 calc R
H13B H 0.0261 0.8291 0.5761 0.152 Uiso 1 1 calc R
H13C H -0.0891 0.8035 0.5651 0.152 Uiso 1 1 calc R
C1 C 0.1278(9) 0.5909(5) 0.3915(12) 0.143(5) Uani 1 1 d .
H1 H 0.2036 0.5708 0.3729 0.172 Uiso 1 1 calc R
C2 C 0.0351(11) 0.6098(5) 0.3378(6) 0.111(3) Uani 1 1 d .
H2 H 0.0378 0.6040 0.2763 0.133 Uiso 1 1 calc R
C3 C -0.0594(8) 0.6379(5) 0.3872(7) 0.102(2) Uani 1 1 d .
H3 H -0.1331 0.6544 0.3659 0.123 Uiso 1 1 calc R
C4 C -0.0304(12) 0.6383(6) 0.4739(6) 0.121(4) Uani 1 1 d .
H4 H -0.0810 0.6563 0.5215 0.145 Uiso 1 1 calc R
C5 C 0.0874(14) 0.6074(7) 0.4795(9) 0.132(4) Uani 1 1 d .
H5 H 0.1305 0.5994 0.5310 0.159 Uiso 1 1 calc R
P2 P 0.03671(10) 0.84574(9) 0.22054(8) 0.0448(3) Uani 1 1 d .
C21 C -0.0191(4) 0.9890(3) 0.1947(3) 0.0515(11) Uani 1 1 d .
C22 C -0.1216(5) 1.0384(4) 0.1524(4) 0.0688(15) Uani 1 1 d .
H22 H -0.1613 0.9999 0.1298 0.083 Uiso 1 1 calc R
C23 C -0.1666(6) 1.1463(5) 0.1432(5) 0.0857(19) Uani 1 1 d .
H23 H -0.2372 1.1790 0.1165 0.103 Uiso 1 1 calc R
C24 C -0.1067(7) 1.2033(5) 0.1732(4) 0.087(2) Uani 1 1 d .
H24 H -0.1366 1.2749 0.1672 0.105 Uiso 1 1 calc R
C25 C -0.0021(7) 1.1554(4) 0.2124(4) 0.085(2) Uani 1 1 d .
H25 H 0.0400 1.1949 0.2307 0.103 Uiso 1 1 calc R
C26 C 0.0400(6) 1.0492(4) 0.2243(4) 0.0728(16) Uani 1 1 d .
H26 H 0.1095 1.0169 0.2529 0.087 Uiso 1 1 calc R
C31 C -0.0585(4) 0.8045(4) 0.1543(3) 0.0540(12) Uani 1 1 d .
C32 C -0.1625(5) 0.7928(5) 0.1920(4) 0.0720(16) Uani 1 1 d .
H32 H -0.1838 0.8064 0.2506 0.086 Uiso 1 1 calc R
C33 C -0.2357(6) 0.7613(5) 0.1448(5) 0.0841(19) Uani 1 1 d .
H33 H -0.3062 0.7559 0.1706 0.101 Uiso 1 1 calc R
C34 C -0.2040(6) 0.7386(5) 0.0608(5) 0.086(2) Uani 1 1 d .
H34 H -0.2515 0.7147 0.0299 0.103 Uiso 1 1 calc R
C35 C -0.1022(7) 0.7507(5) 0.0211(4) 0.087(2) Uani 1 1 d .
H35 H -0.0819 0.7367 -0.0374 0.104 Uiso 1 1 calc R
C36 C -0.0289(6) 0.7836(5) 0.0672(4) 0.0706(15) Uani 1 1 d .
H36 H 0.0401 0.7915 0.0396 0.085 Uiso 1 1 calc R
C41 C 0.1709(4) 0.8240(4) 0.1542(4) 0.0572(12) Uani 1 1 d .
C42 C 0.2069(6) 0.9030(5) 0.0941(4) 0.0773(17) Uani 1 1 d .
H42 H 0.1610 0.9711 0.0849 0.093 Uiso 1 1 calc R
C43 C 0.3095(7) 0.8827(7) 0.0476(5) 0.100(3) Uani 1 1 d .
H43 H 0.3320 0.9372 0.0072 0.119 Uiso 1 1 calc R
C44 C 0.3784(7) 0.7841(9) 0.0597(6) 0.117(3) Uani 1 1 d .
H44 H 0.4485 0.7711 0.0292 0.140 Uiso 1 1 calc R
C45 C 0.3434(7) 0.7049(7) 0.1170(6) 0.114(3) Uani 1 1 d .
H45 H 0.3892 0.6368 0.1243 0.137 Uiso 1 1 calc R
C46 C 0.2403(6) 0.7241(6) 0.1648(5) 0.090(2) Uani 1 1 d .
H46 H 0.2179 0.6690 0.2043 0.108 Uiso 1 1 calc R
P1 P 0.20112(12) 0.79700(12) 0.40619(11) 0.0659(4) Uani 1 1 d .
O11 O 0.2167(4) 0.9064(4) 0.3661(4) 0.126(2) Uani 1 1 d .
O12 O 0.3134(5) 0.7310(8) 0.3736(8) 0.217(5) Uani 1 1 d .
O13 O 0.2190(6) 0.7736(6) 0.5119(4) 0.159(3) Uani 1 1 d .
C51 C 0.3143(8) 0.9456(9) 0.3545(9) 0.202(7) Uani 1 1 d .
H51A H 0.3577 0.9200 0.4102 0.303 Uiso 1 1 calc R
H51B H 0.2913 1.0206 0.3417 0.303 Uiso 1 1 calc R
H51C H 0.3600 0.9227 0.3036 0.303 Uiso 1 1 calc R
C52 C 0.3963(10) 0.6620(12) 0.3840(15) 0.289(12) Uani 1 1 d .
H52A H 0.4203 0.6468 0.4470 0.434 Uiso 1 1 calc R
H52B H 0.4552 0.6815 0.3428 0.434 Uiso 1 1 calc R
H52C H 0.3812 0.6010 0.3707 0.434 Uiso 1 1 calc R
C53 C 0.2835(9) 0.8082(9) 0.5665(6) 0.163(4) Uani 1 1 d .
H53A H 0.3620 0.7708 0.5632 0.244 Uiso 1 1 calc R
H53B H 0.2567 0.7960 0.6297 0.244 Uiso 1 1 calc R
H53C H 0.2759 0.8817 0.5438 0.244 Uiso 1 1 calc R
B B 0.3981(5) 0.3030(4) 0.2656(4) 0.0507(12) Uani 1 1 d .
C11B C 0.4337(4) 0.1980(4) 0.2218(3) 0.0549(12) Uani 1 1 d .
C12B C 0.3641(5) 0.1732(4) 0.1646(4) 0.0672(14) Uani 1 1 d .
H12C H 0.2924 0.2180 0.1507 0.081 Uiso 1 1 calc R
C13B C 0.3976(6) 0.0849(5) 0.1283(5) 0.0878(19) Uani 1 1 d .
H13D H 0.3490 0.0721 0.0896 0.105 Uiso 1 1 calc R
C14B C 0.5011(6) 0.0158(5) 0.1482(5) 0.0820(18) Uani 1 1 d .
H14B H 0.5231 -0.0440 0.1239 0.098 Uiso 1 1 calc R
C15B C 0.5716(5) 0.0360(5) 0.2043(5) 0.0764(17) Uani 1 1 d .
H15B H 0.6418 -0.0111 0.2193 0.092 Uiso 1 1 calc R
C16B C 0.5401(5) 0.1256(4) 0.2393(4) 0.0656(14) Uani 1 1 d .
H16B H 0.5911 0.1385 0.2757 0.079 Uiso 1 1 calc R
C21B C 0.3891(4) 0.2713(4) 0.3795(3) 0.0502(11) Uani 1 1 d .
C22B C 0.4131(4) 0.1690(4) 0.4320(4) 0.0590(12) Uani 1 1 d .
H22B H 0.4347 0.1143 0.4009 0.071 Uiso 1 1 calc R
C23B C 0.4064(5) 0.1448(5) 0.5280(4) 0.0729(16) Uani 1 1 d .
H23B H 0.4223 0.0753 0.5597 0.088 Uiso 1 1 calc R
C24B C 0.3765(5) 0.2226(6) 0.5758(4) 0.0822(19) Uani 1 1 d .
H24B H 0.3748 0.2067 0.6403 0.099 Uiso 1 1 calc R
C25B C 0.3487(5) 0.3258(6) 0.5278(5) 0.0816(18) Uani 1 1 d .
H25B H 0.3262 0.3800 0.5594 0.098 Uiso 1 1 calc R
C26B C 0.3549(5) 0.3470(5) 0.4318(4) 0.0674(14) Uani 1 1 d .
H26B H 0.3347 0.4166 0.4004 0.081 Uiso 1 1 calc R
C31B C 0.4954(4) 0.3687(4) 0.2307(4) 0.0576(12) Uani 1 1 d .
C32B C 0.5390(5) 0.3774(5) 0.1401(4) 0.0765(16) Uani 1 1 d .
H32B H 0.5137 0.3435 0.1012 0.092 Uiso 1 1 calc R
C33B C 0.6174(6) 0.4331(6) 0.1047(6) 0.096(2) Uani 1 1 d .
H33B H 0.6419 0.4375 0.0432 0.116 Uiso 1 1 calc R
C34B C 0.6588(6) 0.4816(6) 0.1596(7) 0.108(3) Uani 1 1 d .
H34B H 0.7118 0.5193 0.1363 0.130 Uiso 1 1 calc R
C35B C 0.6215(7) 0.4742(6) 0.2492(7) 0.110(3) Uani 1 1 d .
H35B H 0.6501 0.5060 0.2880 0.131 Uiso 1 1 calc R
C36B C 0.5400(5) 0.4188(5) 0.2835(5) 0.0820(18) Uani 1 1 d .
H36B H 0.5151 0.4158 0.3448 0.098 Uiso 1 1 calc R
C41B C 0.2716(4) 0.3736(3) 0.2257(3) 0.0496(11) Uani 1 1 d .
C42B C 0.2543(5) 0.4497(4) 0.1450(4) 0.0756(16) Uani 1 1 d .
H42B H 0.3173 0.4688 0.1145 0.091 Uiso 1 1 calc R
C43B C 0.1491(6) 0.4990(5) 0.1068(5) 0.090(2) Uani 1 1 d .
H43B H 0.1429 0.5498 0.0521 0.107 Uiso 1 1 calc R
C44B C 0.0542(6) 0.4738(5) 0.1488(5) 0.0783(17) Uani 1 1 d .
H44B H -0.0167 0.5060 0.1226 0.094 Uiso 1 1 calc R
C45B C 0.0652(5) 0.4001(4) 0.2304(5) 0.0707(15) Uani 1 1 d .
H45B H 0.0014 0.3825 0.2607 0.085 Uiso 1 1 calc R
C46B C 0.1723(4) 0.3521(4) 0.2673(4) 0.0628(13) Uani 1 1 d .
H46B H 0.1779 0.3029 0.3229 0.075 Uiso 1 1 calc R

loop_
_atom_site_aniso_label
_atom_site_aniso_U_11
_atom_site_aniso_U_22
_atom_site_aniso_U_33
_atom_site_aniso_U_23
_atom_site_aniso_U_13
_atom_site_aniso_U_12
Ru 0.0617(3) 0.0472(2) 0.0508(2) -0.00420(17) 0.00008(18) -0.01457(18)
C11 0.061(3) 0.061(3) 0.070(3) -0.026(3) 0.016(3) -0.020(3)
C12 0.072(4) 0.059(3) 0.072(4) -0.026(3) 0.023(3) -0.028(3)
C13 0.136(7) 0.108(6) 0.067(4) -0.034(4) 0.018(4) -0.039(5)
C1 0.112(7) 0.038(4) 0.238(15) 0.007(6) 0.024(9) 0.012(4)
C2 0.183(10) 0.046(4) 0.103(6) -0.021(4) 0.036(7) -0.035(5)
C3 0.134(7) 0.060(4) 0.128(7) -0.020(4) 0.013(6) -0.058(4)
C4 0.229(12) 0.059(4) 0.086(6) -0.017(4) 0.053(7) -0.072(6)
C5 0.198(12) 0.060(5) 0.137(9) 0.023(5) -0.074(9) -0.046(6)
P2 0.0501(7) 0.0409(6) 0.0462(6) -0.0124(5) 0.0003(5) -0.0145(5)
C21 0.068(3) 0.042(2) 0.044(2) -0.007(2) 0.000(2) -0.015(2)
C22 0.069(4) 0.053(3) 0.078(4) -0.003(3) -0.010(3) -0.014(3)
C23 0.082(4) 0.060(4) 0.096(5) -0.001(3) -0.009(4) 0.003(3)
C24 0.133(6) 0.045(3) 0.073(4) -0.011(3) 0.000(4) -0.008(4)
C25 0.148(6) 0.044(3) 0.067(4) -0.007(3) -0.027(4) -0.028(4)
C26 0.106(5) 0.049(3) 0.064(3) -0.005(3) -0.031(3) -0.020(3)
C31 0.060(3) 0.046(3) 0.058(3) -0.014(2) -0.009(2) -0.013(2)
C32 0.067(4) 0.086(4) 0.079(4) -0.040(3) 0.001(3) -0.028(3)
C33 0.071(4) 0.093(5) 0.105(5) -0.035(4) -0.015(4) -0.032(3)
C34 0.103(5) 0.077(4) 0.085(5) -0.009(3) -0.043(4) -0.033(4)
C35 0.119(6) 0.099(5) 0.053(3) -0.013(3) -0.022(4) -0.043(4)
C36 0.091(4) 0.078(4) 0.050(3) -0.009(3) -0.008(3) -0.035(3)
C41 0.057(3) 0.069(3) 0.057(3) -0.028(3) 0.005(2) -0.024(3)
C42 0.092(4) 0.086(4) 0.072(4) -0.034(3) 0.025(3) -0.048(4)
C43 0.108(6) 0.136(7) 0.092(5) -0.061(5) 0.048(4) -0.077(5)
C44 0.084(5) 0.188(10) 0.121(7) -0.099(7) 0.052(5) -0.069(6)
C45 0.081(5) 0.116(6) 0.147(8) -0.065(6) 0.037(5) -0.010(5)
C46 0.078(4) 0.085(5) 0.108(5) -0.036(4) 0.031(4) -0.019(4)
P1 0.0578(8) 0.0686(9) 0.0655(9) -0.0080(7) -0.0171(7) -0.0078(7)
O11 0.088(3) 0.116(4) 0.169(5) 0.046(4) -0.061(3) -0.063(3)
O12 0.065(4) 0.233(9) 0.361(13) -0.151(9) -0.025(5) 0.025(5)
O13 0.179(6) 0.242(8) 0.084(4) 0.003(4) -0.056(4) -0.117(6)
C51 0.117(8) 0.207(12) 0.263(14) 0.098(10) -0.078(8) -0.113(8)
C52 0.092(8) 0.256(17) 0.57(3) -0.26(2) -0.033(13) 0.022(10)
C53 0.184(10) 0.217(12) 0.107(7) -0.024(7) -0.071(7) -0.075(9)
B 0.053(3) 0.045(3) 0.051(3) -0.005(2) -0.004(2) -0.011(2)
C11B 0.062(3) 0.044(3) 0.054(3) -0.004(2) 0.005(2) -0.015(2)
C12B 0.078(4) 0.054(3) 0.070(4) -0.018(3) -0.013(3) -0.011(3)
C13B 0.109(5) 0.069(4) 0.094(5) -0.033(4) -0.017(4) -0.021(4)
C14B 0.103(5) 0.055(3) 0.092(5) -0.032(3) 0.017(4) -0.019(3)
C15B 0.068(4) 0.060(3) 0.092(5) -0.018(3) 0.017(3) -0.006(3)
C16B 0.059(3) 0.063(3) 0.074(4) -0.021(3) 0.001(3) -0.011(3)
C21B 0.045(2) 0.049(3) 0.054(3) -0.008(2) -0.005(2) -0.010(2)
C22B 0.055(3) 0.059(3) 0.060(3) -0.004(2) 0.001(2) -0.016(2)
C23B 0.059(3) 0.079(4) 0.066(4) 0.010(3) -0.001(3) -0.014(3)
C24B 0.061(4) 0.128(6) 0.055(3) -0.008(4) -0.006(3) -0.027(4)
C25B 0.072(4) 0.100(5) 0.076(4) -0.036(4) 0.002(3) -0.016(4)
C26B 0.069(3) 0.063(3) 0.066(4) -0.015(3) -0.005(3) -0.008(3)
C31B 0.056(3) 0.043(3) 0.068(3) -0.007(2) 0.000(2) -0.009(2)
C32B 0.077(4) 0.076(4) 0.074(4) -0.008(3) 0.014(3) -0.028(3)
C33B 0.097(5) 0.082(5) 0.100(5) -0.002(4) 0.031(4) -0.031(4)
C34B 0.087(5) 0.069(4) 0.164(8) -0.005(5) 0.028(5) -0.036(4)
C35B 0.110(6) 0.090(5) 0.148(8) -0.031(5) 0.008(6) -0.055(5)
C36B 0.087(4) 0.081(4) 0.091(5) -0.023(4) 0.005(4) -0.041(4)
C41B 0.058(3) 0.040(2) 0.052(3) -0.010(2) -0.004(2) -0.013(2)
C42B 0.074(4) 0.063(3) 0.073(4) 0.012(3) -0.001(3) -0.013(3)
C43B 0.091(5) 0.077(4) 0.077(4) 0.013(3) -0.017(4) -0.002(4)
C44B 0.076(4) 0.065(4) 0.089(4) -0.018(3) -0.029(4) 0.000(3)
C45B 0.059(3) 0.062(3) 0.093(4) -0.019(3) -0.006(3) -0.016(3)
C46B 0.062(3) 0.055(3) 0.069(3) -0.005(3) -0.008(3) -0.016(2)

loop_
_atom_type_symbol
_atom_type_description
_atom_type_scat_dispersion_real
_atom_type_scat_dispersion_imag
_atom_type_scat_source
C C 0.0033 0.0016 'International Tables Vol C Tables 4.2.6.8 and 6.1.1.4'
H H 0.0000 0.0000 'International Tables Vol C Tables 4.2.6.8 and 6.1.1.4'
B B 0.0013 0.0007 'International Tables Vol C Tables 4.2.6.8 and 6.1.1.4'
O O 0.0106 0.0060 'International Tables Vol C Tables 4.2.6.8 and 6.1.1.4'
P P 0.1023 0.0942 'International Tables Vol C Tables 4.2.6.8 and 6.1.1.4'
Ru Ru -1.2594 0.8363 'International Tables Vol C Tables 4.2.6.8 and 6.1.1.4'

loop_
_geom_angle_atom_site_label_1
_geom_angle_atom_site_label_2
_geom_angle_atom_site_label_3
_geom_angle
CT1 Ru CT2 122.87(2)
CT1 Ru C1 32.5(3)
CT2 Ru C1 152.4(4)
CT1 Ru C5 32.5(2)
CT2 Ru C5 116.9(4)
C1 Ru C5 37.0(4)
CT1 Ru C2 31.1(2)
CT2 Ru C2 136.2(3)
C1 Ru C2 36.1(4)
C5 Ru C2 60.2(4)
CT1 Ru C4 31.1(2)
CT2 Ru C4 92.8(3)
C1 Ru C4 60.4(4)
C5 Ru C4 36.4(4)
C2 Ru C4 58.7(3)
CT1 Ru C11 116.08(14)
CT2 Ru C11 17.98(14)
C1 Ru C11 148.6(3)
C5 Ru C11 121.6(5)
C2 Ru C11 120.9(4)
C4 Ru C11 90.0(3)
CT1 Ru C3 30.5(2)
CT2 Ru C3 103.1(2)
C1 Ru C3 59.3(4)
C5 Ru C3 59.8(3)
C2 Ru C3 34.5(3)
C4 Ru C3 35.2(3)
C11 Ru C3 90.7(3)
CT1 Ru P1 118.91(4)
CT2 Ru P1 97.51(4)
C1 Ru P1 92.5(4)
C5 Ru P1 90.7(3)
C2 Ru P1 125.3(3)
C4 Ru P1 122.3(4)
C11 Ru P1 113.74(14)
C3 Ru P1 149.3(2)
CT1 Ru C12 126.43(14)
CT2 Ru C12 18.22(15)
C1 Ru C12 146.3(5)
C5 Ru C12 109.6(4)
C2 Ru C12 149.5(3)
C4 Ru C12 95.4(3)
C11 Ru C12 36.20(19)
C3 Ru C12 115.0(3)
P1 Ru C12 80.90(15)
CT1 Ru P2 123.15(3)
CT2 Ru P2 93.36(3)
C1 Ru P2 111.5(5)
C5 Ru P2 148.5(4)
C2 Ru P2 92.2(2)
C4 Ru P2 141.8(3)
C11 Ru P2 84.58(15)
C3 Ru P2 106.9(3)
P1 Ru P2 94.13(5)
C12 Ru P2 101.96(15)
C12 C11 Ru 72.9(3)
C11 C12 C13 121.0(5)
C11 C12 Ru 70.9(3)
C13 C12 Ru 114.3(4)
C2 C1 C5 107.3(9)
C2 C1 Ru 73.3(4)
C5 C1 Ru 72.5(5)
C3 C2 C1 109.6(9)
C3 C2 Ru 74.2(4)
C1 C2 Ru 70.7(5)
C2 C3 C4 108.8(9)
C2 C3 Ru 71.3(4)
C4 C3 Ru 71.4(4)
C3 C4 C5 108.6(9)
C3 C4 Ru 73.4(4)
C5 C4 Ru 71.2(5)
C4 C5 C1 105.8(9)
C4 C5 Ru 72.4(5)
C1 C5 Ru 70.4(5)
C41 P2 C21 103.8(2)
C41 P2 C31 103.4(2)
C21 P2 C31 102.4(2)
C41 P2 Ru 116.99(18)
C21 P2 Ru 117.83(15)
C31 P2 Ru 110.53(17)
C22 C21 C26 118.4(5)
C22 C21 P2 122.3(4)
C26 C21 P2 119.2(4)
C21 C22 C23 120.4(6)
C24 C23 C22 119.8(6)
C23 C24 C25 120.3(6)
C26 C25 C24 119.7(6)
C25 C26 C21 121.3(6)
C36 C31 C32 118.0(5)
C36 C31 P2 122.0(4)
C32 C31 P2 120.0(4)
C31 C32 C33 121.6(6)
C34 C33 C32 119.5(6)
C33 C34 C35 120.2(6)
C34 C35 C36 120.8(6)
C31 C36 C35 119.9(6)
C46 C41 C42 117.8(5)
C46 C41 P2 118.8(4)
C42 C41 P2 123.4(5)
C43 C42 C41 121.0(7)
C44 C43 C42 120.8(7)
C45 C44 C43 119.1(7)
C44 C45 C46 120.8(8)
C41 C46 C45 120.5(7)
O11 P1 O12 99.7(5)
O11 P1 O13 107.3(4)
O12 P1 O13 101.3(5)
O11 P1 Ru 119.72(18)
O12 P1 Ru 116.2(3)
O13 P1 Ru 110.6(2)
C51 O11 P1 131.8(6)
C52 O12 P1 153.9(15)
C53 O13 P1 132.6(7)
C11B B C21B 110.7(4)
C11B B C41B 108.0(4)
C21B B C41B 108.5(4)
C11B B C31B 107.6(4)
C21B B C31B 111.4(4)
C41B B C31B 110.6(4)
C12B C11B C16B 114.7(5)
C12B C11B B 124.2(5)
C16B C11B B 121.1(5)
C13B C12B C11B 122.5(6)
C14B C13B C12B 120.8(6)
C15B C14B C13B 118.9(6)
C14B C15B C16B 120.8(6)
C15B C16B C11B 122.3(6)
C26B C21B C22B 114.0(5)
C26B C21B B 121.2(4)
C22B C21B B 124.7(4)
C23B C22B C21B 123.4(5)
C24B C23B C22B 119.9(6)
C23B C24B C25B 119.6(6)
C26B C25B C24B 118.8(6)
C21B C26B C25B 124.2(6)
C36B C31B C32B 113.8(5)
C36B C31B B 125.9(5)
C32B C31B B 120.3(5)
C33B C32B C31B 124.0(7)
C34B C33B C32B 120.1(7)
C33B C34B C35B 118.8(7)
C34B C35B C36B 120.3(8)
C31B C36B C35B 123.1(7)
C42B C41B C46B 113.9(5)
C42B C41B B 124.5(5)
C46B C41B B 121.3(4)
C43B C42B C41B 123.8(6)
C44B C43B C42B 120.3(6)
C43B C44B C45B 118.8(6)
C44B C45B C46B 119.5(6)
C45B C46B C41B 123.7(5)

loop_
_geom_bond_atom_site_label_1
_geom_bond_atom_site_label_2
_geom_bond_distance
Ru CT1 1.8964(5)
Ru CT2 2.1311(5)
Ru C1 2.193(7)
Ru C5 2.221(8)
Ru C2 2.226(7)
Ru C4 2.236(7)
Ru C11 2.241(5)
Ru C3 2.261(6)
Ru P1 2.2665(16)
Ru C12 2.267(5)
Ru P2 2.3356(13)
C11 C12 1.401(8)
C12 C13 1.466(8)
C1 C2 1.368(14)
C1 C5 1.402(14)
C2 C3 1.330(11)
C3 C4 1.360(11)
C4 C5 1.391(14)
P2 C41 1.832(5)
P2 C21 1.842(5)
P2 C31 1.849(5)
C21 C22 1.375(7)
C21 C26 1.385(7)
C22 C23 1.400(8)
C23 C24 1.360(9)
C24 C25 1.375(10)
C25 C26 1.371(8)
C31 C36 1.381(7)
C31 C32 1.382(7)
C32 C33 1.385(8)
C33 C34 1.350(9)
C34 C35 1.368(9)
C35 C36 1.386(8)
C41 C46 1.375(8)
C41 C42 1.379(7)
C42 C43 1.373(9)
C43 C44 1.358(12)
C44 C45 1.357(12)
C45 C46 1.387(9)
P1 O11 1.529(5)
P1 O12 1.532(7)
P1 O13 1.545(5)
O11 C51 1.417(8)
O12 C52 1.174(13)
O13 C53 1.404(9)
B C11B 1.641(7)
B C21B 1.646(7)
B C41B 1.656(7)
B C31B 1.658(7)
C11B C12B 1.398(7)
C11B C16B 1.405(7)
C12B C13B 1.375(8)
C13B C14B 1.364(9)
C14B C15B 1.362(9)
C15B C16B 1.378(8)
C21B C26B 1.382(7)
C21B C22B 1.396(7)
C22B C23B 1.384(8)
C23B C24B 1.358(9)
C24B C25B 1.385(9)
C25B C26B 1.384(8)
C31B C36B 1.372(8)
C31B C32B 1.394(8)
C32B C33B 1.379(8)
C33B C34B 1.357(11)
C34B C35B 1.358(11)
C35B C36B 1.405(9)
C41B C42B 1.380(7)
C41B C46B 1.389(7)
C42B C43B 1.378(8)
C43B C44B 1.362(9)
C44B C45B 1.373(8)
C45B C46B 1.388(7)
